data_4109355
loop_
_publ_author_name
'Bodo B\"ohme'
'Arnold Guloy'
'Zhongjia Tang'
'Walter Schnelle'
'Ulrich Burkhardt'
'Michael Baitinger'
'Yuri Grin'

_publ_section_title
;
 Oxidation of M4Si4 (M = Na, K) to Clathrates by HCl or H2O
;
_journal_name_full 'Journal of the American Chemical Society'
_journal_page_first 5348
_journal_page_last 5349
_journal_paper_doi 10.1021/ja0705691
_journal_volume 129
_journal_year 2007
_chemical_formula_sum 'Na6.19 Si46'
_chemical_formula_weight 1434.47
_space_group_IT_number 223
_symmetry_cell_setting cubic
_symmetry_space_group_name_Hall '-P 4n 2 3'
_symmetry_space_group_name_H-M 'P m -3 n'
_cell_angle_alpha 90
_cell_angle_beta 90
_cell_angle_gamma 90
_cell_formula_units_Z 1
_cell_length_a 10.199(1)
_cell_length_b 10.199(1)
_cell_length_c 10.199(1)
_cell_volume 1060.90(18)
_computing_cell_refinement WinCSD
_computing_data_reduction WinCSD
_computing_publication_material 'WinCSD (Akselrud et al, 1993)'
_computing_structure_refinement WinCSD
_computing_structure_solution WinCSD
_diffrn_radiation_probe x-ray
_diffrn_reflns_theta_max 60.2
_exptl_absorpt_coefficient_mu 12.94
_exptl_crystal_density_diffrn 2.2478(1)
_exptl_crystal_F_000 712.1
_pd_proc_ls_pref_orient_corr
; Preffered orientation was refined using WinCSD
formula (Pecharskii, Akselrud & Zavalii, 1987):

I~corr~=I~obs~/[1+(\t^2^-1)^.^sin^2^\f]^1/2^

'Axis'  1  1  1, \t=0.35(3)

;
_pd_proc_ls_profile_function pseudo-Voit
_pd_proc_ls_prof_R_factor 0.2354
_pd_spec_mounting 'packed powder pellet'
_pd_spec_size_axial 25
_pd_spec_size_equat 25
_pd_spec_size_thick 1
_refine_ls_matrix_type fullcycle
_refine_ls_number_parameters 15
_refine_ls_number_reflns 0
_refine_ls_structure_factor_coef Inet
_refine_ls_weighting_details 1/[Y~i~+\s(Y~i~)]
_refine_ls_weighting_scheme calc
_reflns_number_total 162
_cod_data_source_file ja0705691si20070201_043057.cif
_cod_data_source_block clathrateNa
_cod_original_cell_volume 1060.9(3)
_cod_database_code 4109355

loop_
_symmetry_equiv_pos_as_xyz
x,y,z
z,x,y
y,z,x
x,y,-z
z,x,-y
y,z,-x
-x,y,z
-z,x,y
-y,z,x
-x,y,-z
-z,x,-y
-y,z,-x
1/2+y,1/2+x,1/2+z
1/2+x,1/2+z,1/2+y
1/2+z,1/2+y,1/2+x
1/2+y,1/2+x,1/2-z
1/2+x,1/2+z,1/2-y
1/2+z,1/2+y,1/2-x
1/2+y,1/2-x,1/2+z
1/2+x,1/2-z,1/2+y
1/2+z,1/2-y,1/2+x
1/2+y,1/2-x,1/2-z
1/2+x,1/2-z,1/2-y
1/2+z,1/2-y,1/2-x
-x,-y,-z
-z,-x,-y
-y,-z,-x
-x,-y,z
-z,-x,y
-y,-z,x
x,-y,-z
z,-x,-y
y,-z,-x
x,-y,z
z,-x,y
y,-z,x
-1/2-y,-1/2-x,-1/2-z
-1/2-x,-1/2-z,-1/2-y
-1/2-z,-1/2-y,-1/2-x
-1/2-y,-1/2-x,-1/2+z
-1/2-x,-1/2-z,-1/2+y
-1/2-z,-1/2-y,-1/2+x
-1/2-y,-1/2+x,-1/2-z
-1/2-x,-1/2+z,-1/2-y
-1/2-z,-1/2+y,-1/2-x
-1/2-y,-1/2+x,-1/2+z
-1/2-x,-1/2+z,-1/2+y
-1/2-z,-1/2+y,-1/2+x

loop_
_atom_site_aniso_label
_atom_site_aniso_U_11
_atom_site_aniso_U_22
_atom_site_aniso_U_33
_atom_site_aniso_U_12
_atom_site_aniso_U_13
_atom_site_aniso_U_23
Si2 0.056(2) 0.056(2) 0.056(2) 0.002(3) 0.002(3) 0.002(3)
Si3 0.044(4) 0.052(3) 0.058(3) 0 0 0.005(3)

loop_
_atom_site_label
_atom_site_type_symbol
_atom_site_fract_x
_atom_site_fract_y
_atom_site_fract_z
_atom_site_thermal_displace_type
_atom_site_U_iso_or_equiv
_atom_site_symmetry_multiplicity
_atom_site_occupancy
Na1 Na 0 0 0 Uiso 0.047(6) 2 0.84(2)
Na2 Na 0.25 0.5 0 Uiso 0.042(4) 6 0.748(9)
Si1 Si 0.25 0 0.5 Uiso 0.081(4) 6 1.0
Si2 Si 0.1839(3) 0.18399 0.18399 Uani 0.0567(9) 16 1.0
Si3 Si 0 0.3053(3) 0.1183(4) Uani 0.051(2) 24 1.0

loop_
_atom_type_symbol
_atom_type_description
_atom_type_number_in_cell
_atom_type_scat_dispersion_real
_atom_type_scat_dispersion_imag
_atom_type_scat_source
Si Si 46.00 .000 .330 International_Tables_Vol_IV_Table_2.3.1
Na Na 6.19 .063 .000 International_Tables_Vol_IV_Table_2.3.1

loop_
_diffrn_radiation_wavelength
_diffrn_radiation_wavelength_wt
_diffrn_radiation_type
1.540562 1.0 CuK\a~1~

loop_
_geom_angle_atom_site_label_1
_geom_angle_atom_site_label_2
_geom_angle_atom_site_label_3
_geom_angle
_geom_angle_site_symmetry_1
_geom_angle_site_symmetry_3
_geom_angle_publ_flag
Si2 Na1 Si2 70.53(7) . 4_555 no
Si2 Na1 Si2 70.53(7) . 7_555 no
Si2 Na1 Si2 109.47(7) . 10_555 no
Si2 Na1 Si2 180.00(7) . 25_555 no
Si2 Na1 Si2 109.47(7) . 28_555 no
Si2 Na1 Si2 109.47(7) . 31_555 no
Si2 Na1 Si2 70.53(7) . 34_555 no
Si2 Na1 Si3 41.67(7) . . no
Si2 Na1 Si3 41.67(7) . 2_555 no
Si2 Na1 Si3 41.67(7) . 3_555 no
Si2 Na1 Si3 70.75(7) . 4_555 no
Si2 Na1 Si3 109.25(7) . 5_555 no
Si2 Na1 Si3 70.75(7) . 8_555 no
Si2 Na1 Si3 109.25(7) . 9_555 no
Si2 Na1 Si3 138.33(7) . 11_555 no
Si2 Na1 Si3 138.33(7) . 25_555 no
Si2 Na1 Si3 138.33(7) . 27_555 no
Si2 Na1 Si3 109.25(7) . 28_555 no
Si2 Na1 Si3 70.75(7) . 33_555 no
Si2 Na1 Si2 109.47(7) 4_555 7_555 no
Si2 Na1 Si2 70.53(7) 4_555 10_555 no
Si2 Na1 Si2 109.47(7) 4_555 25_555 no
Si2 Na1 Si2 180.00(7) 4_555 28_555 no
Si2 Na1 Si2 70.53(7) 4_555 31_555 no
Si2 Na1 Si2 109.47(7) 4_555 34_555 no
Si2 Na1 Si3 70.75(7) 4_555 . no
Si2 Na1 Si3 109.25(7) 4_555 2_555 no
Si2 Na1 Si3 41.67(7) 4_555 3_555 no
Si2 Na1 Si3 41.67(7) 4_555 4_555 no
Si2 Na1 Si3 41.67(7) 4_555 5_555 no
Si2 Na1 Si3 138.33(7) 4_555 8_555 no
Si2 Na1 Si3 109.25(7) 4_555 9_555 no
Si2 Na1 Si3 70.75(7) 4_555 11_555 no
Si2 Na1 Si3 109.25(7) 4_555 25_555 no
Si2 Na1 Si3 138.33(7) 4_555 27_555 no
Si2 Na1 Si3 138.33(7) 4_555 28_555 no
Si2 Na1 Si3 70.75(7) 4_555 33_555 no
Si2 Na1 Si2 70.53(7) 7_555 10_555 no
Si2 Na1 Si2 109.47(7) 7_555 25_555 no
Si2 Na1 Si2 70.53(7) 7_555 28_555 no
Si2 Na1 Si2 180.00(7) 7_555 31_555 no
Si2 Na1 Si2 109.47(7) 7_555 34_555 no
Si2 Na1 Si3 41.67(7) 7_555 . no
Si2 Na1 Si3 70.75(7) 7_555 2_555 no
Si2 Na1 Si3 109.25(7) 7_555 3_555 no
Si2 Na1 Si3 70.75(7) 7_555 4_555 no
Si2 Na1 Si3 138.33(7) 7_555 5_555 no
Si2 Na1 Si3 41.67(7) 7_555 8_555 no
Si2 Na1 Si3 41.67(7) 7_555 9_555 no
Si2 Na1 Si3 109.25(7) 7_555 11_555 no
Si2 Na1 Si3 138.33(7) 7_555 25_555 no
Si2 Na1 Si3 70.75(7) 7_555 27_555 no
Si2 Na1 Si3 109.25(7) 7_555 28_555 no
Si2 Na1 Si3 138.33(7) 7_555 33_555 no
Si2 Na1 Si2 70.53(7) 10_555 25_555 no
Si2 Na1 Si2 109.47(7) 10_555 28_555 no
Si2 Na1 Si2 109.47(7) 10_555 31_555 no
Si2 Na1 Si2 180.00(7) 10_555 34_555 no
Si2 Na1 Si3 70.75(7) 10_555 . no
Si2 Na1 Si3 138.33(7) 10_555 2_555 no
Si2 Na1 Si3 109.25(7) 10_555 3_555 no
Si2 Na1 Si3 41.67(7) 10_555 4_555 no
Si2 Na1 Si3 70.75(7) 10_555 5_555 no
Si2 Na1 Si3 109.25(7) 10_555 8_555 no
Si2 Na1 Si3 41.67(7) 10_555 9_555 no
Si2 Na1 Si3 41.67(7) 10_555 11_555 no
Si2 Na1 Si3 109.25(7) 10_555 25_555 no
Si2 Na1 Si3 70.75(7) 10_555 27_555 no
Si2 Na1 Si3 138.33(7) 10_555 28_555 no
Si2 Na1 Si3 138.33(7) 10_555 33_555 no
Si2 Na1 Si2 70.53(7) 25_555 28_555 no
Si2 Na1 Si2 70.53(7) 25_555 31_555 no
Si2 Na1 Si2 109.47(7) 25_555 34_555 no
Si2 Na1 Si3 138.33(7) 25_555 . no
Si2 Na1 Si3 138.33(7) 25_555 2_555 no
Si2 Na1 Si3 138.33(7) 25_555 3_555 no
Si2 Na1 Si3 109.25(7) 25_555 4_555 no
Si2 Na1 Si3 70.75(7) 25_555 5_555 no
Si2 Na1 Si3 109.25(7) 25_555 8_555 no
Si2 Na1 Si3 70.75(7) 25_555 9_555 no
Si2 Na1 Si3 41.67(7) 25_555 11_555 no
Si2 Na1 Si3 41.67(7) 25_555 25_555 no
Si2 Na1 Si3 41.67(7) 25_555 27_555 no
Si2 Na1 Si3 70.75(7) 25_555 28_555 no
Si2 Na1 Si3 109.25(7) 25_555 33_555 no
Si2 Na1 Si2 109.47(7) 28_555 31_555 no
Si2 Na1 Si2 70.53(7) 28_555 34_555 no
Si2 Na1 Si3 109.25(7) 28_555 . no
Si2 Na1 Si3 70.75(7) 28_555 2_555 no
Si2 Na1 Si3 138.33(7) 28_555 3_555 no
Si2 Na1 Si3 138.33(7) 28_555 4_555 no
Si2 Na1 Si3 138.33(7) 28_555 5_555 no
Si2 Na1 Si3 41.67(7) 28_555 8_555 no
Si2 Na1 Si3 70.75(7) 28_555 9_555 no
Si2 Na1 Si3 109.25(7) 28_555 11_555 no
Si2 Na1 Si3 70.75(7) 28_555 25_555 no
Si2 Na1 Si3 41.67(7) 28_555 27_555 no
Si2 Na1 Si3 41.67(7) 28_555 28_555 no
Si2 Na1 Si3 109.25(7) 28_555 33_555 no
Si2 Na1 Si2 70.53(7) 31_555 34_555 no
Si2 Na1 Si3 138.33(7) 31_555 . no
Si2 Na1 Si3 109.25(7) 31_555 2_555 no
Si2 Na1 Si3 70.75(7) 31_555 3_555 no
Si2 Na1 Si3 109.25(7) 31_555 4_555 no
Si2 Na1 Si3 41.67(7) 31_555 5_555 no
Si2 Na1 Si3 138.33(7) 31_555 8_555 no
Si2 Na1 Si3 138.33(7) 31_555 9_555 no
Si2 Na1 Si3 70.75(7) 31_555 11_555 no
Si2 Na1 Si3 41.67(7) 31_555 25_555 no
Si2 Na1 Si3 109.25(7) 31_555 27_555 no
Si2 Na1 Si3 70.75(7) 31_555 28_555 no
Si2 Na1 Si3 41.67(7) 31_555 33_555 no
Si2 Na1 Si3 109.25(7) 34_555 . no
Si2 Na1 Si3 41.67(7) 34_555 2_555 no
Si2 Na1 Si3 70.75(7) 34_555 3_555 no
Si2 Na1 Si3 138.33(7) 34_555 4_555 no
Si2 Na1 Si3 109.25(7) 34_555 5_555 no
Si2 Na1 Si3 70.75(7) 34_555 8_555 no
Si2 Na1 Si3 138.33(7) 34_555 9_555 no
Si2 Na1 Si3 138.33(7) 34_555 11_555 no
Si2 Na1 Si3 70.75(7) 34_555 25_555 no
Si2 Na1 Si3 109.25(7) 34_555 27_555 no
Si2 Na1 Si3 41.67(7) 34_555 28_555 no
Si2 Na1 Si3 41.67(7) 34_555 33_555 no
Si3 Na1 Si3 70.31(7) . 2_555 no
Si3 Na1 Si3 70.31(7) . 3_555 no
Si3 Na1 Si3 42.37(7) . 4_555 no
Si3 Na1 Si3 109.69(7) . 5_555 no
Si3 Na1 Si3 70.31(7) . 8_555 no
Si3 Na1 Si3 70.31(7) . 9_555 no
Si3 Na1 Si3 109.69(7) . 11_555 no
Si3 Na1 Si3 180.00(7) . 25_555 no
Si3 Na1 Si3 109.69(7) . 27_555 no
Si3 Na1 Si3 137.63(7) . 28_555 no
Si3 Na1 Si3 109.69(7) . 33_555 no
Si3 Na1 Si3 70.31(7) 2_555 3_555 no
Si3 Na1 Si3 109.69(7) 2_555 4_555 no
Si3 Na1 Si3 137.63(7) 2_555 5_555 no
Si3 Na1 Si3 42.37(7) 2_555 8_555 no
Si3 Na1 Si3 109.69(7) 2_555 9_555 no
Si3 Na1 Si3 180.00(7) 2_555 11_555 no
Si3 Na1 Si3 109.69(7) 2_555 25_555 no
Si3 Na1 Si3 109.69(7) 2_555 27_555 no
Si3 Na1 Si3 70.31(7) 2_555 28_555 no
Si3 Na1 Si3 70.31(7) 2_555 33_555 no
Si3 Na1 Si3 70.31(7) 3_555 4_555 no
Si3 Na1 Si3 70.31(7) 3_555 5_555 no
Si3 Na1 Si3 109.69(7) 3_555 8_555 no
Si3 Na1 Si3 137.63(7) 3_555 9_555 no
Si3 Na1 Si3 109.69(7) 3_555 11_555 no
Si3 Na1 Si3 109.69(7) 3_555 25_555 no
Si3 Na1 Si3 180.00(7) 3_555 27_555 no
Si3 Na1 Si3 109.69(7) 3_555 28_555 no
Si3 Na1 Si3 42.37(7) 3_555 33_555 no
Si3 Na1 Si3 70.31(7) 4_555 5_555 no
Si3 Na1 Si3 109.69(7) 4_555 8_555 no
Si3 Na1 Si3 70.31(7) 4_555 9_555 no
Si3 Na1 Si3 70.31(7) 4_555 11_555 no
Si3 Na1 Si3 137.63(7) 4_555 25_555 no
Si3 Na1 Si3 109.69(7) 4_555 27_555 no
Si3 Na1 Si3 180.00(7) 4_555 28_555 no
Si3 Na1 Si3 109.69(7) 4_555 33_555 no
Si3 Na1 Si3 180.00(7) 5_555 8_555 no
Si3 Na1 Si3 109.69(7) 5_555 9_555 no
Si3 Na1 Si3 42.37(7) 5_555 11_555 no
Si3 Na1 Si3 70.31(7) 5_555 25_555 no
Si3 Na1 Si3 109.69(7) 5_555 27_555 no
Si3 Na1 Si3 109.69(7) 5_555 28_555 no
Si3 Na1 Si3 70.31(7) 5_555 33_555 no
Si3 Na1 Si3 70.31(7) 8_555 9_555 no
Si3 Na1 Si3 137.63(7) 8_555 11_555 no
Si3 Na1 Si3 109.69(7) 8_555 25_555 no
Si3 Na1 Si3 70.31(7) 8_555 27_555 no
Si3 Na1 Si3 70.31(7) 8_555 28_555 no
Si3 Na1 Si3 109.69(7) 8_555 33_555 no
Si3 Na1 Si3 70.31(7) 9_555 11_555 no
Si3 Na1 Si3 109.69(7) 9_555 25_555 no
Si3 Na1 Si3 42.37(7) 9_555 27_555 no
Si3 Na1 Si3 109.69(7) 9_555 28_555 no
Si3 Na1 Si3 180.00(7) 9_555 33_555 no
Si3 Na1 Si3 70.31(7) 11_555 25_555 no
Si3 Na1 Si3 70.31(7) 11_555 27_555 no
Si3 Na1 Si3 109.69(7) 11_555 28_555 no
Si3 Na1 Si3 109.69(7) 11_555 33_555 no
Si3 Na1 Si3 70.31(7) 25_555 27_555 no
Si3 Na1 Si3 42.37(7) 25_555 28_555 no
Si3 Na1 Si3 70.31(7) 25_555 33_555 no
Si3 Na1 Si3 70.31(7) 27_555 28_555 no
Si3 Na1 Si3 137.63(7) 27_555 33_555 no
Si3 Na1 Si3 70.31(7) 28_555 33_555 no
Si3 Na2 Si3 40.96(7) . 4_555 no
Si3 Na2 Si3 161.64(7) . 14_554 no
Si3 Na2 Si3 123.11(7) . 17_555 no
Si3 Na2 Si3 123.11(7) . 20_554 no
Si3 Na2 Si3 98.25(7) . 23_555 no
Si3 Na2 Si3 84.68(7) . 25_565 no
Si3 Na2 Si3 70.28(7) . 28_565 no
Si3 Na2 Si1 96.64 . 2_555 no
Si3 Na2 Si1 39.64 . 3_555 no
Si3 Na2 Si1 74.02 . 6_555 no
Si3 Na2 Si1 158.38 . 13_554 no
Si3 Na2 Si3 123.11(7) 4_555 14_554 no
Si3 Na2 Si3 161.64(7) 4_555 17_555 no
Si3 Na2 Si3 98.25(7) 4_555 20_554 no
Si3 Na2 Si3 123.11(7) 4_555 23_555 no
Si3 Na2 Si3 70.28(7) 4_555 25_565 no
Si3 Na2 Si3 84.68(7) 4_555 28_565 no
Si3 Na2 Si1 96.64 4_555 2_555 no
Si3 Na2 Si1 74.02 4_555 3_555 no
Si3 Na2 Si1 39.64 4_555 6_555 no
Si3 Na2 Si1 158.38 4_555 13_554 no
Si3 Na2 Si3 70.28(7) 14_554 17_555 no
Si3 Na2 Si3 40.96(7) 14_554 20_554 no
Si3 Na2 Si3 84.68(7) 14_554 23_555 no
Si3 Na2 Si3 98.25(7) 14_554 25_565 no
Si3 Na2 Si3 123.11(7) 14_554 28_565 no
Si3 Na2 Si1 74.02 14_554 2_555 no
Si3 Na2 Si1 158.38 14_554 3_555 no
Si3 Na2 Si1 96.64 14_554 6_555 no
Si3 Na2 Si1 39.64 14_554 13_554 no
Si3 Na2 Si3 84.68(7) 17_555 20_554 no
Si3 Na2 Si3 40.96(7) 17_555 23_555 no
Si3 Na2 Si3 123.11(7) 17_555 25_565 no
Si3 Na2 Si3 98.25(7) 17_555 28_565 no
Si3 Na2 Si1 74.02 17_555 2_555 no
Si3 Na2 Si1 96.64 17_555 3_555 no
Si3 Na2 Si1 158.38 17_555 6_555 no
Si3 Na2 Si1 39.64 17_555 13_554 no
Si3 Na2 Si3 70.28(7) 20_554 23_555 no
Si3 Na2 Si3 123.11(7) 20_554 25_565 no
Si3 Na2 Si3 161.64(7) 20_554 28_565 no
Si3 Na2 Si1 39.64 20_554 2_555 no
Si3 Na2 Si1 158.38 20_554 3_555 no
Si3 Na2 Si1 96.64 20_554 6_555 no
Si3 Na2 Si1 74.02 20_554 13_554 no
Si3 Na2 Si3 161.64(7) 23_555 25_565 no
Si3 Na2 Si3 123.11(7) 23_555 28_565 no
Si3 Na2 Si1 39.64 23_555 2_555 no
Si3 Na2 Si1 96.64 23_555 3_555 no
Si3 Na2 Si1 158.38 23_555 6_555 no
Si3 Na2 Si1 74.02 23_555 13_554 no
Si3 Na2 Si3 40.96(7) 25_565 28_565 no
Si3 Na2 Si1 158.38 25_565 2_555 no
Si3 Na2 Si1 74.02 25_565 3_555 no
Si3 Na2 Si1 39.64 25_565 6_555 no
Si3 Na2 Si1 96.64 25_565 13_554 no
Si3 Na2 Si1 158.38 28_565 2_555 no
Si3 Na2 Si1 39.64 28_565 3_555 no
Si3 Na2 Si1 74.02 28_565 6_555 no
Si3 Na2 Si1 96.64 28_565 13_554 no
Si1 Na2 Si1 120.00 2_555 3_555 no
Si1 Na2 Si1 120.00 2_555 6_555 no
Si1 Na2 Si1 90.00 2_555 13_554 no
Si1 Na2 Si1 90.00 3_555 6_555 no
Si1 Na2 Si1 120.00 3_555 13_554 no
Si1 Na2 Si1 120.00 6_555 13_554 no
Si3 Si1 Si3 111.86(9) 2_555 5_556 no
Si3 Si1 Si3 108.29(9) 2_555 39_666 no
Si3 Si1 Si3 108.29(9) 2_555 45_656 no
Si3 Si1 Na2 66.66 2_555 2_555 no
Si3 Si1 Na2 79.07 2_555 3_555 no
Si3 Si1 Na2 169.07 2_555 6_556 no
Si3 Si1 Na2 66.66 2_555 13_445 no
Si3 Si1 Si3 108.29(9) 5_556 39_666 no
Si3 Si1 Si3 108.29(9) 5_556 45_656 no
Si3 Si1 Na2 66.66 5_556 2_555 no
Si3 Si1 Na2 169.07 5_556 3_555 no
Si3 Si1 Na2 79.07 5_556 6_556 no
Si3 Si1 Na2 66.66 5_556 13_445 no
Si3 Si1 Si3 111.86(9) 39_666 45_656 no
Si3 Si1 Na2 79.07 39_666 2_555 no
Si3 Si1 Na2 66.66 39_666 3_555 no
Si3 Si1 Na2 66.66 39_666 6_556 no
Si3 Si1 Na2 169.07 39_666 13_445 no
Si3 Si1 Na2 169.07 45_656 2_555 no
Si3 Si1 Na2 66.66 45_656 3_555 no
Si3 Si1 Na2 66.66 45_656 6_556 no
Si3 Si1 Na2 79.07 45_656 13_445 no
Na2 Si1 Na2 120.00 2_555 3_555 no
Na2 Si1 Na2 120.00 2_555 6_556 no
Na2 Si1 Na2 90.00 2_555 13_445 no
Na2 Si1 Na2 90.00 3_555 6_556 no
Na2 Si1 Na2 120.00 3_555 13_445 no
Na2 Si1 Na2 120.00 6_556 13_445 no
Si2 Si2 Si3 108.79(15) 37_666 . no
Si2 Si2 Si3 108.79(15) 37_666 2_555 no
Si2 Si2 Si3 108.79(15) 37_666 3_555 no
Si2 Si2 Na1 180.00(14) 37_666 . no
Si3 Si2 Si3 110.14(15) . 2_555 no
Si3 Si2 Si3 110.14(15) . 3_555 no
Si3 Si2 Na1 71.21(10) . . no
Si3 Si2 Si3 110.14(15) 2_555 3_555 no
Si3 Si2 Na1 71.21(10) 2_555 . no
Si3 Si2 Na1 71.21(10) 3_555 . no
Si2 Si3 Si2 106.28(15) . 7_555 no
Si2 Si3 Si1 106.09(13) . 3_555 no
Si2 Si3 Si3 106.58(14) . 4_555 no
Si2 Si3 Na1 67.12(10) . . no
Si2 Si3 Na2 79.17(10) . . no
Si2 Si3 Na2 174.22(13) . 7_555 no
Si2 Si3 Si1 106.09(13) 7_555 3_555 no
Si2 Si3 Si3 106.58(14) 7_555 4_555 no
Si2 Si3 Na1 67.12(10) 7_555 . no
Si2 Si3 Na2 174.22(13) 7_555 . no
Si2 Si3 Na2 79.17(10) 7_555 7_555 no
Si1 Si3 Si3 124.07(13) 3_555 4_555 no
Si1 Si3 Na1 167.12(11) 3_555 . no
Si1 Si3 Na2 73.69(7) 3_555 . no
Si1 Si3 Na2 73.69(7) 3_555 7_555 no
Si3 Si3 Na1 68.81(9) 4_555 . no
Si3 Si3 Na2 69.52(9) 4_555 . no
Si3 Si3 Na2 69.52(9) 4_555 7_555 no
Na1 Si3 Na2 114.22(8) . . no
Na1 Si3 Na2 114.22(8) . 7_555 no
Na2 Si3 Na2 95.31(7) . 7_555 no

loop_
_geom_bond_atom_site_label_1
_geom_bond_atom_site_label_2
_geom_bond_distance
_geom_bond_site_symmetry_2
_geom_bond_publ_flag
Na1 Si2 3.249(3) . yes
Na1 Si2 3.249(3) 4_555 yes
Na1 Si2 3.249(3) 7_555 yes
Na1 Si2 3.249(3) 10_555 yes
Na1 Si2 3.249(3) 25_555 yes
Na1 Si2 3.249(3) 28_555 yes
Na1 Si2 3.249(3) 31_555 yes
Na1 Si2 3.249(3) 34_555 yes
Na1 Si3 3.338(3) . yes
Na1 Si3 3.338(3) 2_555 yes
Na1 Si3 3.338(3) 3_555 yes
Na1 Si3 3.338(3) 4_555 yes
Na1 Si3 3.338(3) 5_555 yes
Na1 Si3 3.338(3) 8_555 yes
Na1 Si3 3.338(3) 9_555 yes
Na1 Si3 3.338(3) 11_555 yes
Na1 Si3 3.338(3) 25_555 yes
Na1 Si3 3.338(3) 27_555 yes
Na1 Si3 3.338(3) 28_555 yes
Na1 Si3 3.338(3) 33_555 yes
Na2 Si3 3.448(2) . yes
Na2 Si3 3.448(2) 4_555 yes
Na2 Si3 3.448(2) 14_554 yes
Na2 Si3 3.448(2) 17_555 yes
Na2 Si3 3.448(2) 20_554 yes
Na2 Si3 3.448(2) 23_555 yes
Na2 Si3 3.448(2) 25_565 yes
Na2 Si3 3.448(2) 28_565 yes
Na2 Si1 3.604 2_555 yes
Na2 Si1 3.604 3_555 yes
Na2 Si1 3.604 6_555 yes
Na2 Si1 3.604 13_554 yes
Si1 Si3 2.396(3) 2_555 yes
Si1 Si3 2.396(3) 5_556 yes
Si1 Si3 2.396(3) 39_666 yes
Si1 Si3 2.396(3) 45_656 yes
Si2 Si2 2.331(4) 37_666 yes
Si2 Si3 2.344(3) . yes
Si2 Si3 2.344(3) 2_555 yes
Si2 Si3 2.344(3) 3_555 yes
Si3 Si3 2.413(5) 4_555 yes
